data_7114069
loop_
_publ_author_name
'Gordon, John C.'
'Shukla, Piyush'
'Cowley, Alan H.'
'Jones, Jamie N.'
'Keogh, D. Webster'
'Scott, Brian L.'

_publ_section_title
;
 Dialkyl aluminium amides: new reagents for the conversion of C???O into
 C???NR functionalitiesElectronic supplementary information (ESI)
 available: HRMS, 1H and 19F NMR data for 1???9. See
 http://www.rsc.org/suppdata/cc/b2/b203693b/
;
_journal_issue 22
_journal_name_full 'Chemical Communications'
_journal_page_first 2710
_journal_paper_doi 10.1039/b203693b
_journal_year 2002
_chemical_formula_moiety '[(C6F5)NC(CH3)C(CH3)N(C6F5)]'
_chemical_formula_sum 'C16 H6 F10 N2'
_chemical_formula_weight 416.23
_chemical_name_common 'pentafluorophenyl alpha-diimine'
_chemical_name_systematic
; 
? 
;
_space_group_IT_number 2
_symmetry_cell_setting triclinic
_symmetry_space_group_name_Hall '-P 1'
_symmetry_space_group_name_H-M 'P -1'
_atom_sites_solution_hydrogens geom
_atom_sites_solution_primary direct
_atom_sites_solution_secondary difmap
_audit_creation_method SHELXL-97
_cell_angle_alpha 91.79(3)
_cell_angle_beta 107.64(3)
_cell_angle_gamma 103.10(3)
_cell_formula_units_Z 1
_cell_length_a 6.3833(13)
_cell_length_b 7.7232(15)
_cell_length_c 8.2726(17)
_cell_measurement_reflns_used all
_cell_measurement_temperature 153(2)
_cell_measurement_theta_max 30.17
_cell_measurement_theta_min 3.46
_cell_volume 376.34(16)
_computing_cell_refinement 'Denzo SMN (Otwinoswski and Minor, 1997)'
_computing_data_collection 'Nonius Collect (Nonius BV, R. W. W. Hooft)'
_computing_data_reduction 'Scalepack (Otwinoswski and Minor, 1997)'
_computing_molecular_graphics 'SHELXL-97 (Sheldrick, 1997)'
_computing_publication_material 'SHELXL-97 (Sheldrick, 1997)'
_computing_structure_refinement 'SHELXL-97 (Sheldrick, 1997)'
_computing_structure_solution 'SHELXL-97 (Sheldrick, 1997)'
_diffrn_ambient_temperature 153(2)
_diffrn_detector_area_resol_mean '621 X 576 pixels'
_diffrn_measured_fraction_theta_full 0.878
_diffrn_measured_fraction_theta_max 0.878
_diffrn_measurement_device_type 'Nonius Kappa CCD'
_diffrn_measurement_method 'omega scans'
_diffrn_radiation_monochromator graphite
_diffrn_radiation_source 'fine-focus sealed tube'
_diffrn_radiation_type MoK\a
_diffrn_radiation_wavelength 0.71073
_diffrn_reflns_av_R_equivalents 0.1755
_diffrn_reflns_av_sigmaI/netI 0.1263
_diffrn_reflns_limit_h_max 8
_diffrn_reflns_limit_h_min -8
_diffrn_reflns_limit_k_max 10
_diffrn_reflns_limit_k_min -8
_diffrn_reflns_limit_l_max 11
_diffrn_reflns_limit_l_min -11
_diffrn_reflns_number 4727
_diffrn_reflns_theta_full 30.17
_diffrn_reflns_theta_max 30.17
_diffrn_reflns_theta_min 3.46
_diffrn_standards_decay_% N/A
_diffrn_standards_interval_count N/A
_diffrn_standards_interval_time N/A
_diffrn_standards_number N/A
_exptl_absorpt_coefficient_mu 0.197
_exptl_absorpt_correction_T_max none
_exptl_absorpt_correction_T_min none
_exptl_absorpt_correction_type none
_exptl_absorpt_process_details N/A
_exptl_crystal_colour yellow
_exptl_crystal_density_diffrn 1.837
_exptl_crystal_density_meas ?
_exptl_crystal_density_method 'not measured'
_exptl_crystal_description prism
_exptl_crystal_F_000 206
_exptl_crystal_size_max 0.2
_exptl_crystal_size_mid 0.2
_exptl_crystal_size_min 0.3
_refine_diff_density_max 0.513
_refine_diff_density_min -0.419
_refine_diff_density_rms 0.107
_refine_ls_extinction_method none
_refine_ls_goodness_of_fit_ref 1.034
_refine_ls_hydrogen_treatment mixed
_refine_ls_matrix_type full
_refine_ls_number_parameters 139
_refine_ls_number_reflns 1955
_refine_ls_number_restraints 0
_refine_ls_restrained_S_all 1.034
_refine_ls_R_factor_all 0.1317
_refine_ls_R_factor_gt 0.0914
_refine_ls_shift/su_max 0.001
_refine_ls_shift/su_mean 0.000
_refine_ls_structure_factor_coef Fsqd
_refine_ls_weighting_details 'calc w=1/[\s^2^(Fo^2^)+(0.1462P)^2^+0.1484P] where P=(Fo^2^+2Fc^2^)/3'
_refine_ls_weighting_scheme calc
_refine_ls_wR_factor_gt 0.2394
_refine_ls_wR_factor_ref 0.2725
_reflns_number_gt 1275
_reflns_number_total 1955
_reflns_threshold_expression >2sigma(I)
_cod_data_source_file b203693b.txt
_cod_data_source_block p1bar
_cod_depositor_comments
;
The following automatic conversions were performed:

'_symmetry_cell_setting' value 'Triclinic' changed to 'triclinic'
according to
/usr/data/users/saulius/automatic-downloads/retrospective/RSC/lib/dictionaries/cif_core.dic
dictionary named 'cif_core.dic' version 2.4.2 from 2011-04-26.

Automatic conversion script
Id: cif_fix_values 2281 2013-09-26 08:29:07Z andrius 

The following automatic conversions were performed:

'_exptl_crystal_density_meas' value 'not measured' was changed to '?'
- the value is perceived as not measured.

Automatic conversion script
Id: cif_fix_values 3008 2015-01-20 13:52:24Z robertas 
;
_cod_original_cell_volume 376.34(13)
_cod_original_sg_symbol_H-M P-1
_cod_database_code 7114069

loop_
_symmetry_equiv_pos_as_xyz
'x, y, z'
'-x, -y, -z'

loop_
_atom_site_label
_atom_site_type_symbol
_atom_site_fract_x
_atom_site_fract_y
_atom_site_fract_z
_atom_site_U_iso_or_equiv
_atom_site_adp_type
_atom_site_occupancy
_atom_site_symmetry_multiplicity
_atom_site_calc_flag
C11 C 0.7927(6) 0.5431(4) 0.7848(4) 0.0343(8) Uani 1 1 d
F4 F 1.3130(4) 1.2289(3) 0.5550(3) 0.0445(6) Uani 1 1 d
H2 H 0.651(8) 0.515(6) 0.817(6) 0.065(14) Uiso 1 1 d
H1 H 0.790(7) 0.646(6) 0.729(5) 0.048(11) Uiso 1 1 d
H3 H 0.787(7) 0.446(6) 0.689(6) 0.047(11) Uiso 1 1 d
F6 F 1.2352(3) 1.0474(2) 1.0743(2) 0.0360(5) Uani 1 1 d
F2 F 1.1896(4) 0.6198(2) 0.6375(3) 0.0419(6) Uani 1 1 d
F3 F 1.2598(4) 0.8838(3) 0.4389(2) 0.0439(6) Uani 1 1 d
F5 F 1.2946(4) 1.3090(2) 0.8721(3) 0.0417(6) Uani 1 1 d
N N 1.1814(5) 0.6942(3) 0.9723(3) 0.0298(6) Uani 1 1 d
C1 C 1.2027(5) 0.8250(4) 0.8596(4) 0.0280(7) Uani 1 1 d
C5 C 1.2729(6) 1.1383(4) 0.8152(5) 0.0334(8) Uani 1 1 d
C6 C 1.2387(6) 1.0045(4) 0.9173(4) 0.0286(7) Uani 1 1 d
C3 C 1.2529(6) 0.9230(4) 0.5953(4) 0.0331(8) Uani 1 1 d
C4 C 1.2808(6) 1.0993(4) 0.6553(4) 0.0324(8) Uani 1 1 d
C10 C 0.9985(5) 0.5668(4) 0.9365(4) 0.0266(7) Uani 1 1 d
C2 C 1.2143(6) 0.7891(4) 0.6970(4) 0.0332(8) Uani 1 1 d

loop_
_atom_site_aniso_label
_atom_site_aniso_U_11
_atom_site_aniso_U_22
_atom_site_aniso_U_33
_atom_site_aniso_U_23
_atom_site_aniso_U_13
_atom_site_aniso_U_12
C11 0.044(2) 0.0230(15) 0.0341(17) 0.0119(13) 0.0133(15) 0.0024(13)
F4 0.0565(14) 0.0335(11) 0.0458(12) 0.0247(9) 0.0207(10) 0.0067(9)
F6 0.0494(13) 0.0273(9) 0.0343(11) 0.0025(7) 0.0206(9) 0.0058(8)
F2 0.0660(15) 0.0210(9) 0.0408(12) 0.0002(8) 0.0258(11) 0.0035(9)
F3 0.0606(14) 0.0417(12) 0.0306(11) 0.0066(9) 0.0227(10) 0.0037(10)
F5 0.0564(14) 0.0163(9) 0.0589(14) 0.0089(8) 0.0275(11) 0.0088(8)
N 0.0435(16) 0.0172(11) 0.0299(13) 0.0070(10) 0.0151(12) 0.0047(11)
C1 0.0370(17) 0.0180(13) 0.0308(16) 0.0079(11) 0.0143(13) 0.0048(12)
C5 0.0384(19) 0.0185(13) 0.0456(19) 0.0069(12) 0.0165(15) 0.0071(12)
C6 0.0341(17) 0.0228(14) 0.0288(15) 0.0059(12) 0.0114(13) 0.0047(12)
C3 0.039(2) 0.0322(16) 0.0290(16) 0.0071(13) 0.0146(14) 0.0058(14)
C4 0.0379(19) 0.0249(15) 0.0362(17) 0.0164(12) 0.0150(14) 0.0051(13)
C10 0.0368(17) 0.0171(12) 0.0297(16) 0.0046(11) 0.0160(13) 0.0062(12)
C2 0.045(2) 0.0206(13) 0.0351(17) 0.0033(12) 0.0171(15) 0.0036(13)

loop_
_atom_type_symbol
_atom_type_description
_atom_type_scat_dispersion_real
_atom_type_scat_dispersion_imag
_atom_type_scat_source
C C 0.0033 0.0016 'International Tables Vol C Tables 4.2.6.8 and 6.1.1.4'
H H 0.0000 0.0000 'International Tables Vol C Tables 4.2.6.8 and 6.1.1.4'
N N 0.0061 0.0033 'International Tables Vol C Tables 4.2.6.8 and 6.1.1.4'
F F 0.0171 0.0103 'International Tables Vol C Tables 4.2.6.8 and 6.1.1.4'

loop_
_geom_angle_atom_site_label_1
_geom_angle_atom_site_label_2
_geom_angle_atom_site_label_3
_geom_angle
_geom_angle_site_symmetry_3
C10 N C1 120.2(3) .
C2 C1 C6 116.7(3) .
C2 C1 N 123.6(3) .
C6 C1 N 119.3(3) .
F5 C5 C4 119.7(3) .
F5 C5 C6 119.8(3) .
C4 C5 C6 120.5(3) .
F6 C6 C5 119.1(3) .
F6 C6 C1 119.3(3) .
C5 C6 C1 121.6(3) .
F3 C3 C2 120.5(3) .
F3 C3 C4 119.9(3) .
C2 C3 C4 119.5(3) .
F4 C4 C5 120.8(3) .
F4 C4 C3 119.6(3) .
C5 C4 C3 119.6(3) .
N C10 C11 126.4(3) .
N C10 C10 114.8(3) 2_767
C11 C10 C10 118.8(3) 2_767
F2 C2 C3 118.7(3) .
F2 C2 C1 119.3(3) .
C3 C2 C1 122.0(3) .

loop_
_geom_bond_atom_site_label_1
_geom_bond_atom_site_label_2
_geom_bond_distance
_geom_bond_site_symmetry_2
C11 C10 1.487(5) .
F4 C4 1.340(3) .
F6 C6 1.339(4) .
F2 C2 1.340(3) .
F3 C3 1.335(4) .
F5 C5 1.348(4) .
N C10 1.293(4) .
N C1 1.408(4) .
C1 C2 1.392(4) .
C1 C6 1.397(4) .
C5 C4 1.366(5) .
C5 C6 1.376(4) .
C3 C2 1.379(4) .
C3 C4 1.388(5) .
C10 C10 1.494(5) 2_767
